data_7121972
loop_
_publ_author_name
'Bawari, Deependra'
'Negi, Chandrakala'
'Jaiswal, Kuldeep'
'Prashanth, Billa'
'Choudhury, Angshuman Roy'
'Singh, Sanjay'

_publ_section_title
;
 Group 13 element containing conformationally rigid &quot;N-E-N&quot;
 heteroatomic bridged [3.3](2,6)pyridinophanes (E = B, Al).
;
_journal_issue 64
_journal_name_full 'Chemical communications (Cambridge, England)'
_journal_page_first 8857
_journal_page_last 8860
_journal_paper_doi 10.1039/c8cc05154b
_journal_volume 54
_journal_year 2018
_chemical_formula_moiety '1.5(C22 H42 B2 Cl2 N6 Si4)'
_chemical_formula_sum 'C33 H63 B3 Cl3 N9 Si6'
_chemical_formula_weight 893.24
_space_group_crystal_system triclinic
_space_group_IT_number 2
_space_group_name_Hall '-P 1'
_space_group_name_H-M_alt 'P -1'
_symmetry_space_group_name_Hall '-P 1'
_symmetry_space_group_name_H-M 'P -1'
_atom_sites_solution_hydrogens geom
_atom_sites_solution_primary dual
_audit_creation_date 2017-12-18
_audit_creation_method
;
Olex2 1.2
(compiled 2017.08.10 svn.r3458 for OlexSys, GUI svn.r5381)
;
_audit_update_record
;
2017-12-21 deposited with the CCDC.
2018-07-13 downloaded from the CCDC.
;
_cell_angle_alpha 98.8330(10)
_cell_angle_beta 110.2060(10)
_cell_angle_gamma 102.878(2)
_cell_formula_units_Z 2
_cell_length_a 11.3419(4)
_cell_length_b 14.9551(5)
_cell_length_c 16.2731(5)
_cell_measurement_reflns_used 9966
_cell_measurement_temperature 100.0(2)
_cell_measurement_theta_max 28.70
_cell_measurement_theta_min 2.56
_cell_volume 2443.71(15)
_computing_cell_refinement 'SAINT v7.68A (Bruker, 2009)'
_computing_data_reduction 'SAINT v7.68A (Bruker, 2009)'
_computing_molecular_graphics 'Olex2 (Dolomanov et al., 2009)'
_computing_publication_material 'Olex2 (Dolomanov et al., 2009)'
_computing_structure_refinement 'XL (Sheldrick, 2008)'
_computing_structure_solution 'ShelXT (Sheldrick, 2015)'
_diffrn_ambient_temperature 100.0(2)
_diffrn_measured_fraction_theta_full 0.993
_diffrn_measured_fraction_theta_max 0.993
_diffrn_measurement_device_type 'Bruker APEX-II CCD'
_diffrn_measurement_method '\f and \w scans'
_diffrn_radiation_monochromator graphite
_diffrn_radiation_type MoK\a
_diffrn_radiation_wavelength 0.71073
_diffrn_reflns_av_R_equivalents 0.0152
_diffrn_reflns_av_unetI/netI 0.0209
_diffrn_reflns_Laue_measured_fraction_full 0.993
_diffrn_reflns_Laue_measured_fraction_max 0.993
_diffrn_reflns_limit_h_max 13
_diffrn_reflns_limit_h_min -13
_diffrn_reflns_limit_k_max 18
_diffrn_reflns_limit_k_min -18
_diffrn_reflns_limit_l_max 19
_diffrn_reflns_limit_l_min -19
_diffrn_reflns_number 18442
_diffrn_reflns_point_group_measured_fraction_full 0.993
_diffrn_reflns_point_group_measured_fraction_max 0.993
_diffrn_reflns_theta_full 25.000
_diffrn_reflns_theta_max 25.350
_diffrn_reflns_theta_min 1.726
_diffrn_standards_number 0
_exptl_absorpt_coefficient_mu 0.369
_exptl_absorpt_correction_T_max 0.7459
_exptl_absorpt_correction_T_min 0.6970
_exptl_absorpt_correction_type multi-scan
_exptl_absorpt_process_details
'SADABS-2008/1 (Bruker,2008) was used for absorption correction. wR2(int) was 0.0397 before and 0.0274 after correction. The Ratio of minimum to maximum transmission is 0.9344. The \l/2 correction factor is 0.0015.'
_exptl_crystal_colour 'clear light colourless'
_exptl_crystal_colour_lustre clear
_exptl_crystal_colour_modifier light
_exptl_crystal_colour_primary colourless
_exptl_crystal_density_diffrn 1.214
_exptl_crystal_description block
_exptl_crystal_F_000 948
_exptl_crystal_size_max 0.2
_exptl_crystal_size_mid 0.2
_exptl_crystal_size_min 0.2
_refine_diff_density_max 0.425
_refine_diff_density_min -0.263
_refine_diff_density_rms 0.044
_refine_ls_extinction_method none
_refine_ls_goodness_of_fit_ref 1.046
_refine_ls_hydrogen_treatment constr
_refine_ls_matrix_type full
_refine_ls_number_parameters 505
_refine_ls_number_reflns 8893
_refine_ls_number_restraints 0
_refine_ls_restrained_S_all 1.046
_refine_ls_R_factor_all 0.0310
_refine_ls_R_factor_gt 0.0269
_refine_ls_shift/su_max 0.002
_refine_ls_shift/su_mean 0.000
_refine_ls_structure_factor_coef Fsqd
_refine_ls_weighting_details
;
 w=1/[\s^2^(Fo^2^)+(0.0387P)^2^+0.8550P]
 where P=(Fo^2^+2Fc^2^)/3
;
_refine_ls_weighting_scheme calc
_refine_ls_wR_factor_gt 0.0707
_refine_ls_wR_factor_ref 0.0737
_reflns_Friedel_coverage 0.000
_reflns_number_gt 7954
_reflns_number_total 8893
_reflns_threshold_expression 'I > 2\s(I)'
_cod_data_source_file c8cc05154b2.cif
_cod_data_source_block 1_100k_0m
_cod_depositor_comments 'Adding full bibliography for 7121972--7121976.cif.'
_cod_original_cell_volume 2443.71(14)
_cod_database_code 7121972
_shelxl_version_number 2013-2
_shelx_space_group_comment
;
The symmetry employed for this shelxl refinement is uniquely defined
by the following loop, which should always be used as a source of
symmetry information in preference to the above space-group names.
They are only intended as comments.
;
_olex2_refinement_description
;
1. Fixed Uiso
 At 1.2 times of:
  All C(H) groups
 At 1.5 times of:
  All C(H,H,H) groups
2.a Aromatic/amide H refined with riding coordinates:
 C2(H2), C3(H3), C4(H4), C13(H13), C14(H14), C15(H15), C24(H24), C25(H25),
 C26(H26)
2.b Idealised Me refined as rotating group:
 C6(H6A,H6B,H6C), C7(H7A,H7B,H7C), C8(H8A,H8B,H8C), C9(H9A,H9B,H9C), C10(H10A,
 H10B,H10C), C11(H11A,H11B,H11C), C17(H17A,H17B,H17C), C18(H18A,H18B,H18C),
 C19(H19A,H19B,H19C), C20(H20A,H20B,H20C), C21(H21A,H21B,H21C), C22(H22A,H22B,
 H22C), C28(H28A,H28B,H28C), C29(H29A,H29B,H29C), C30(H30A,H30B,H30C), C31(H31A,
 H31B,H31C), C32(H32A,H32B,H32C), C33(H33A,H33B,H33C)
;
_olex2_submission_special_instructions 'No special instructions were received'

loop_
_space_group_symop_operation_xyz
'x, y, z'
'-x, -y, -z'

loop_
_atom_site_label
_atom_site_type_symbol
_atom_site_fract_x
_atom_site_fract_y
_atom_site_fract_z
_atom_site_U_iso_or_equiv
_atom_site_adp_type
_atom_site_occupancy
_atom_site_site_symmetry_order
_atom_site_calc_flag
_atom_site_refinement_flags_posn
Cl1 Cl 0.75566(3) 1.01677(2) 0.72271(2) 0.01967(8) Uani 1 1 d .
Cl2 Cl 0.58319(3) 0.61714(2) 0.58016(2) 0.01942(8) Uani 1 1 d .
Si1 Si 1.10018(4) 1.02688(3) 0.82787(3) 0.01838(9) Uani 1 1 d .
Si2 Si 0.46156(4) 0.81790(3) 0.74339(3) 0.01604(9) Uani 1 1 d .
Si3 Si 0.88611(4) 0.81794(3) 0.56397(3) 0.01866(9) Uani 1 1 d .
Si4 Si 0.23626(4) 0.61605(3) 0.47391(3) 0.01744(9) Uani 1 1 d .
N1 N 0.77885(11) 0.83642(8) 0.75171(7) 0.0145(2) Uani 1 1 d .
N2 N 0.96213(11) 0.92740(8) 0.76799(8) 0.0163(2) Uani 1 1 d .
N3 N 0.55285(11) 0.75553(8) 0.70173(7) 0.0147(2) Uani 1 1 d .
N4 N 0.56582(11) 0.79889(8) 0.55174(7) 0.0150(2) Uani 1 1 d .
N5 N 0.79153(11) 0.87986(8) 0.60237(8) 0.0157(2) Uani 1 1 d .
N6 N 0.38146(11) 0.70896(8) 0.53446(8) 0.0170(2) Uani 1 1 d .
C1 C 0.90919(14) 0.85823(10) 0.80365(9) 0.0163(3) Uani 1 1 d .
C2 C 0.95448(14) 0.81164(10) 0.86996(9) 0.0196(3) Uani 1 1 d .
H2 H 1.0453 0.8260 0.9069 0.023 Uiso 1 1 calc R
C3 C 0.85844(15) 0.74262(11) 0.87887(10) 0.0208(3) Uani 1 1 d .
H3 H 0.8848 0.7085 0.9232 0.025 Uiso 1 1 calc R
C4 C 0.72485(14) 0.72135(10) 0.82537(9) 0.0188(3) Uani 1 1 d .
H4 H 0.6619 0.6740 0.8338 0.023 Uiso 1 1 calc R
C5 C 0.68446(13) 0.77000(9) 0.75960(9) 0.0148(3) Uani 1 1 d .
C6 C 1.08862(18) 1.08312(13) 0.93352(12) 0.0360(4) Uani 1 1 d .
H6A H 1.0058 1.0992 0.9186 0.054 Uiso 1 1 calc GR
H6B H 1.1628 1.1409 0.9654 0.054 Uiso 1 1 calc GR
H6C H 1.0912 1.0390 0.9723 0.054 Uiso 1 1 calc GR
C7 C 1.25076(15) 0.98773(12) 0.85740(11) 0.0278(4) Uani 1 1 d .
H7A H 1.2432 0.9388 0.8906 0.042 Uiso 1 1 calc GR
H7B H 1.3279 1.0419 0.8953 0.042 Uiso 1 1 calc GR
H7C H 1.2606 0.9618 0.8019 0.042 Uiso 1 1 calc GR
C8 C 1.10046(17) 1.11071(12) 0.75475(12) 0.0312(4) Uani 1 1 d .
H8A H 1.1127 1.0819 0.7012 0.047 Uiso 1 1 calc GR
H8B H 1.1725 1.1693 0.7886 0.047 Uiso 1 1 calc GR
H8C H 1.0164 1.1252 0.7359 0.047 Uiso 1 1 calc GR
C9 C 0.39838(15) 0.89438(11) 0.66887(10) 0.0219(3) Uani 1 1 d .
H9A H 0.4682 0.9276 0.6523 0.033 Uiso 1 1 calc GR
H9B H 0.3704 0.9408 0.7012 0.033 Uiso 1 1 calc GR
H9C H 0.3233 0.8549 0.6140 0.033 Uiso 1 1 calc GR
C10 C 0.31906(15) 0.73666(11) 0.75328(11) 0.0238(3) Uani 1 1 d .
H10A H 0.2648 0.6906 0.6950 0.036 Uiso 1 1 calc GR
H10B H 0.2661 0.7736 0.7705 0.036 Uiso 1 1 calc GR
H10C H 0.3514 0.7031 0.7995 0.036 Uiso 1 1 calc GR
C11 C 0.57317(15) 0.89387(11) 0.85865(10) 0.0238(3) Uani 1 1 d .
H11A H 0.6036 0.8537 0.8986 0.036 Uiso 1 1 calc GR
H11B H 0.5255 0.9306 0.8827 0.036 Uiso 1 1 calc GR
H11C H 0.6490 0.9372 0.8552 0.036 Uiso 1 1 calc GR
C12 C 0.43566(14) 0.77748(10) 0.49919(9) 0.0173(3) Uani 1 1 d .
C13 C 0.39152(15) 0.82391(11) 0.43219(10) 0.0204(3) Uani 1 1 d .
H13 H 0.3009 0.8097 0.3948 0.024 Uiso 1 1 calc R
C14 C 0.48829(15) 0.89235(11) 0.42351(10) 0.0213(3) Uani 1 1 d .
H14 H 0.4627 0.9263 0.3789 0.026 Uiso 1 1 calc R
C15 C 0.62153(14) 0.91329(10) 0.47753(9) 0.0191(3) Uani 1 1 d .
H15 H 0.6852 0.9603 0.4693 0.023 Uiso 1 1 calc R
C16 C 0.66054(14) 0.86472(10) 0.54367(9) 0.0157(3) Uani 1 1 d .
C17 C 0.23387(17) 0.52487(11) 0.53951(11) 0.0276(4) Uani 1 1 d .
H17A H 0.3031 0.4955 0.5400 0.041 Uiso 1 1 calc GR
H17B H 0.1480 0.4763 0.5114 0.041 Uiso 1 1 calc GR
H17C H 0.2493 0.5548 0.6018 0.041 Uiso 1 1 calc GR
C18 C 0.09552(15) 0.66506(12) 0.45990(11) 0.0285(4) Uani 1 1 d .
H18A H 0.1006 0.6948 0.5195 0.043 Uiso 1 1 calc GR
H18B H 0.0127 0.6137 0.4281 0.043 Uiso 1 1 calc GR
H18C H 0.0991 0.7124 0.4247 0.043 Uiso 1 1 calc GR
C19 C 0.23100(17) 0.56483(12) 0.36055(10) 0.0276(4) Uani 1 1 d .
H19A H 0.2316 0.6135 0.3265 0.041 Uiso 1 1 calc GR
H19B H 0.1506 0.5116 0.3276 0.041 Uiso 1 1 calc GR
H19C H 0.3080 0.5424 0.3679 0.041 Uiso 1 1 calc GR
C20 C 0.93318(15) 0.73163(11) 0.63145(10) 0.0232(3) Uani 1 1 d .
H20A H 1.0041 0.7659 0.6903 0.035 Uiso 1 1 calc GR
H20B H 0.9634 0.6872 0.5988 0.035 Uiso 1 1 calc GR
H20C H 0.8567 0.6965 0.6406 0.035 Uiso 1 1 calc GR
C21 C 1.03894(16) 0.90204(13) 0.56986(12) 0.0300(4) Uani 1 1 d .
H21A H 1.0182 0.9567 0.5485 0.045 Uiso 1 1 calc GR
H21B H 1.0753 0.8700 0.5316 0.045 Uiso 1 1 calc GR
H21C H 1.1037 0.9236 0.6326 0.045 Uiso 1 1 calc GR
C22 C 0.78187(17) 0.75253(13) 0.44376(11) 0.0320(4) Uani 1 1 d .
H22A H 0.6996 0.7105 0.4403 0.048 Uiso 1 1 calc GR
H22B H 0.8292 0.7148 0.4204 0.048 Uiso 1 1 calc GR
H22C H 0.7620 0.7979 0.4074 0.048 Uiso 1 1 calc GR
B1 B 0.82129(15) 0.91569(11) 0.69913(11) 0.0158(3) Uani 1 1 d .
B2 B 0.52185(16) 0.71923(11) 0.60425(10) 0.0158(3) Uani 1 1 d .
Cl3 Cl 0.39899(3) 0.30688(2) -0.01012(2) 0.02040(8) Uani 1 1 d .
Si5 Si 0.80630(4) 0.50393(3) 0.10794(3) 0.02016(10) Uani 1 1 d .
Si6 Si 0.36799(4) 0.75977(3) 0.10496(3) 0.01881(9) Uani 1 1 d .
N7 N 0.50696(11) 0.55449(8) 0.09365(7) 0.0152(2) Uani 1 1 d .
N8 N 0.63600(11) 0.45438(8) 0.07808(8) 0.0160(2) Uani 1 1 d .
N9 N 0.39363(12) 0.65033(8) 0.07499(8) 0.0174(3) Uani 1 1 d .
C23 C 0.57617(14) 0.49745(10) 0.12861(9) 0.0173(3) Uani 1 1 d .
C24 C 0.58287(15) 0.48579(11) 0.21311(10) 0.0222(3) Uani 1 1 d .
H24 H 0.6306 0.4461 0.2406 0.027 Uiso 1 1 calc R
C25 C 0.51985(16) 0.53214(11) 0.25744(10) 0.0254(3) Uani 1 1 d .
H25 H 0.5252 0.5231 0.3150 0.030 Uiso 1 1 calc R
C26 C 0.44954(16) 0.59107(11) 0.22043(10) 0.0233(3) Uani 1 1 d .
H26 H 0.4064 0.6226 0.2507 0.028 Uiso 1 1 calc R
C27 C 0.44617(14) 0.60108(10) 0.13631(9) 0.0178(3) Uani 1 1 d .
C28 C 0.86694(17) 0.60586(13) 0.20859(12) 0.0367(4) Uani 1 1 d .
H28A H 0.8166 0.6509 0.1944 0.055 Uiso 1 1 calc GR
H28B H 0.9604 0.6375 0.2249 0.055 Uiso 1 1 calc GR
H28C H 0.8557 0.5829 0.2595 0.055 Uiso 1 1 calc GR
C29 C 0.89822(16) 0.41680(12) 0.13691(12) 0.0300(4) Uani 1 1 d .
H29A H 0.8801 0.3916 0.1849 0.045 Uiso 1 1 calc GR
H29B H 0.9928 0.4482 0.1579 0.045 Uiso 1 1 calc GR
H29C H 0.8702 0.3647 0.0832 0.045 Uiso 1 1 calc GR
C30 C 0.84098(17) 0.54948(13) 0.01560(12) 0.0326(4) Uani 1 1 d .
H30A H 0.8270 0.4960 -0.0334 0.049 Uiso 1 1 calc GR
H30B H 0.9324 0.5897 0.0394 0.049 Uiso 1 1 calc GR
H30C H 0.7817 0.5867 -0.0077 0.049 Uiso 1 1 calc GR
C31 C 0.35489(17) 0.81828(11) 0.01094(11) 0.0272(3) Uani 1 1 d .
H31A H 0.3411 0.8799 0.0269 0.041 Uiso 1 1 calc GR
H31B H 0.2804 0.7783 -0.0441 0.041 Uiso 1 1 calc GR
H31C H 0.4362 0.8275 0.0004 0.041 Uiso 1 1 calc GR
C32 C 0.51056(17) 0.83381(12) 0.20903(11) 0.0303(4) Uani 1 1 d .
H32A H 0.5156 0.8034 0.2589 0.045 Uiso 1 1 calc GR
H32B H 0.4996 0.8965 0.2247 0.045 Uiso 1 1 calc GR
H32C H 0.5917 0.8406 0.1985 0.045 Uiso 1 1 calc GR
C33 C 0.21551(18) 0.73989(13) 0.12756(13) 0.0351(4) Uani 1 1 d .
H33A H 0.1397 0.7027 0.0720 0.053 Uiso 1 1 calc GR
H33B H 0.2034 0.8011 0.1478 0.053 Uiso 1 1 calc GR
H33C H 0.2230 0.7053 0.1748 0.053 Uiso 1 1 calc GR
B3 B 0.54519(16) 0.39249(11) -0.01216(10) 0.0160(3) Uani 1 1 d .

loop_
_atom_site_aniso_label
_atom_site_aniso_U_11
_atom_site_aniso_U_22
_atom_site_aniso_U_33
_atom_site_aniso_U_23
_atom_site_aniso_U_13
_atom_site_aniso_U_12
Cl1 0.01843(18) 0.01639(17) 0.02371(18) 0.00436(14) 0.00617(14) 0.00820(14)
Cl2 0.02163(18) 0.01642(17) 0.02104(17) 0.00384(13) 0.00818(14) 0.00817(14)
Si1 0.0142(2) 0.0181(2) 0.0206(2) 0.00455(16) 0.00532(16) 0.00315(16)
Si2 0.01532(19) 0.01562(19) 0.01842(19) 0.00451(15) 0.00734(16) 0.00567(15)
Si3 0.0169(2) 0.0235(2) 0.01895(19) 0.00704(16) 0.00842(16) 0.00913(17)
Si4 0.01430(19) 0.0201(2) 0.01530(19) 0.00330(15) 0.00466(15) 0.00274(16)
N1 0.0141(6) 0.0146(6) 0.0148(5) 0.0044(5) 0.0047(5) 0.0056(5)
N2 0.0145(6) 0.0170(6) 0.0180(6) 0.0071(5) 0.0054(5) 0.0060(5)
N3 0.0139(6) 0.0155(6) 0.0156(6) 0.0047(5) 0.0059(5) 0.0052(5)
N4 0.0149(6) 0.0158(6) 0.0151(5) 0.0051(5) 0.0053(5) 0.0060(5)
N5 0.0140(6) 0.0174(6) 0.0176(6) 0.0071(5) 0.0058(5) 0.0067(5)
N6 0.0148(6) 0.0178(6) 0.0171(6) 0.0058(5) 0.0044(5) 0.0045(5)
C1 0.0164(7) 0.0151(7) 0.0174(7) 0.0024(5) 0.0070(6) 0.0054(6)
C2 0.0169(7) 0.0221(8) 0.0185(7) 0.0063(6) 0.0041(6) 0.0076(6)
C3 0.0227(8) 0.0221(8) 0.0183(7) 0.0092(6) 0.0059(6) 0.0087(6)
C4 0.0202(7) 0.0180(7) 0.0197(7) 0.0074(6) 0.0088(6) 0.0054(6)
C5 0.0158(7) 0.0138(7) 0.0149(6) 0.0017(5) 0.0064(5) 0.0053(6)
C6 0.0299(9) 0.0344(10) 0.0329(9) -0.0073(8) 0.0133(8) -0.0018(8)
C7 0.0164(8) 0.0321(9) 0.0346(9) 0.0152(7) 0.0074(7) 0.0068(7)
C8 0.0259(9) 0.0235(8) 0.0418(10) 0.0153(7) 0.0089(7) 0.0050(7)
C9 0.0219(8) 0.0195(8) 0.0283(8) 0.0082(6) 0.0110(6) 0.0105(6)
C10 0.0229(8) 0.0209(8) 0.0322(8) 0.0069(6) 0.0158(7) 0.0074(6)
C11 0.0235(8) 0.0253(8) 0.0220(7) 0.0011(6) 0.0095(6) 0.0086(7)
C12 0.0167(7) 0.0178(7) 0.0171(7) 0.0030(6) 0.0064(6) 0.0059(6)
C13 0.0167(7) 0.0242(8) 0.0187(7) 0.0067(6) 0.0035(6) 0.0081(6)
C14 0.0239(8) 0.0235(8) 0.0198(7) 0.0115(6) 0.0074(6) 0.0112(6)
C15 0.0197(7) 0.0194(7) 0.0208(7) 0.0090(6) 0.0090(6) 0.0065(6)
C16 0.0170(7) 0.0171(7) 0.0156(6) 0.0044(5) 0.0078(6) 0.0071(6)
C17 0.0319(9) 0.0225(8) 0.0243(8) 0.0069(6) 0.0099(7) 0.0015(7)
C18 0.0174(8) 0.0376(10) 0.0300(8) 0.0078(7) 0.0094(7) 0.0079(7)
C19 0.0305(9) 0.0289(9) 0.0206(7) 0.0027(6) 0.0097(7) 0.0066(7)
C20 0.0234(8) 0.0235(8) 0.0283(8) 0.0081(6) 0.0125(7) 0.0126(7)
C21 0.0242(8) 0.0376(10) 0.0388(9) 0.0173(8) 0.0190(7) 0.0135(7)
C22 0.0305(9) 0.0438(10) 0.0231(8) 0.0022(7) 0.0096(7) 0.0197(8)
B1 0.0138(8) 0.0147(8) 0.0200(8) 0.0074(6) 0.0062(6) 0.0051(6)
B2 0.0154(8) 0.0153(8) 0.0177(8) 0.0060(6) 0.0067(6) 0.0049(6)
Cl3 0.01995(18) 0.01802(18) 0.02264(17) 0.00583(14) 0.00931(14) 0.00257(14)
Si5 0.0159(2) 0.0186(2) 0.0219(2) 0.00438(16) 0.00342(16) 0.00442(16)
Si6 0.0207(2) 0.0159(2) 0.0209(2) 0.00352(16) 0.00933(17) 0.00642(16)
N7 0.0164(6) 0.0155(6) 0.0131(5) 0.0043(5) 0.0050(5) 0.0042(5)
N8 0.0167(6) 0.0156(6) 0.0160(6) 0.0046(5) 0.0053(5) 0.0066(5)
N9 0.0209(6) 0.0177(6) 0.0167(6) 0.0066(5) 0.0087(5) 0.0079(5)
C23 0.0178(7) 0.0141(7) 0.0162(7) 0.0029(5) 0.0035(6) 0.0030(6)
C24 0.0298(8) 0.0213(8) 0.0172(7) 0.0079(6) 0.0073(6) 0.0116(7)
C25 0.0365(9) 0.0261(8) 0.0166(7) 0.0088(6) 0.0115(7) 0.0110(7)
C26 0.0308(9) 0.0246(8) 0.0207(7) 0.0067(6) 0.0148(7) 0.0117(7)
C27 0.0185(7) 0.0161(7) 0.0180(7) 0.0043(6) 0.0067(6) 0.0045(6)
C28 0.0256(9) 0.0296(9) 0.0372(10) -0.0062(8) 0.0015(8) 0.0023(7)
C29 0.0196(8) 0.0301(9) 0.0361(9) 0.0094(7) 0.0040(7) 0.0098(7)
C30 0.0224(8) 0.0359(10) 0.0413(10) 0.0187(8) 0.0135(7) 0.0050(7)
C31 0.0328(9) 0.0210(8) 0.0283(8) 0.0087(6) 0.0090(7) 0.0121(7)
C32 0.0351(9) 0.0244(8) 0.0241(8) 0.0006(7) 0.0095(7) 0.0022(7)
C33 0.0318(9) 0.0296(9) 0.0517(11) 0.0064(8) 0.0251(9) 0.0125(8)
B3 0.0172(8) 0.0155(8) 0.0169(7) 0.0065(6) 0.0068(6) 0.0063(6)

loop_
_atom_type_symbol
_atom_type_description
_atom_type_scat_dispersion_real
_atom_type_scat_dispersion_imag
_atom_type_scat_source
C C 0.0033 0.0016 'International Tables Vol C Tables 4.2.6.8 and 6.1.1.4'
H H 0.0000 0.0000 'International Tables Vol C Tables 4.2.6.8 and 6.1.1.4'
B B 0.0013 0.0007 'International Tables Vol C Tables 4.2.6.8 and 6.1.1.4'
Cl Cl 0.1484 0.1585 'International Tables Vol C Tables 4.2.6.8 and 6.1.1.4'
N N 0.0061 0.0033 'International Tables Vol C Tables 4.2.6.8 and 6.1.1.4'
Si Si 0.0817 0.0704 'International Tables Vol C Tables 4.2.6.8 and 6.1.1.4'

loop_
_geom_angle_atom_site_label_1
_geom_angle_atom_site_label_2
_geom_angle_atom_site_label_3
_geom_angle
_geom_angle_site_symmetry_1
_geom_angle_site_symmetry_3
N2 Si1 C6 109.14(7) . .
N2 Si1 C7 108.83(7) . .
N2 Si1 C8 107.86(7) . .
C6 Si1 C7 109.08(8) . .
C6 Si1 C8 110.19(9) . .
C8 Si1 C7 111.69(8) . .
N3 Si2 C9 111.12(6) . .
N3 Si2 C10 112.19(6) . .
N3 Si2 C11 107.80(6) . .
C10 Si2 C9 108.43(7) . .
C11 Si2 C9 109.24(7) . .
C11 Si2 C10 107.99(7) . .
N5 Si3 C20 112.06(6) . .
N5 Si3 C21 110.70(7) . .
N5 Si3 C22 106.69(7) . .
C21 Si3 C20 108.62(7) . .
C21 Si3 C22 109.41(8) . .
C22 Si3 C20 109.33(8) . .
N6 Si4 C17 107.91(7) . .
N6 Si4 C18 107.91(7) . .
N6 Si4 C19 109.80(7) . .
C17 Si4 C18 111.43(8) . .
C17 Si4 C19 110.35(8) . .
C18 Si4 C19 109.40(8) . .
C1 N1 B1 86.55(10) . .
C5 N1 C1 124.08(12) . .
C5 N1 B1 149.33(12) . .
C1 N2 Si1 126.47(10) . .
C1 N2 B1 89.37(10) . .
B1 N2 Si1 132.35(9) . .
C5 N3 Si2 117.15(9) . .
C5 N3 B2 114.77(11) . .
B2 N3 Si2 124.15(10) . .
C12 N4 B2 86.60(10) . .
C16 N4 C12 123.77(12) . .
C16 N4 B2 149.61(12) . .
C16 N5 Si3 117.93(9) . .
C16 N5 B1 115.13(11) . .
B1 N5 Si3 122.79(10) . .
C12 N6 Si4 125.21(10) . .
C12 N6 B2 89.76(10) . .
B2 N6 Si4 135.70(10) . .
N1 C1 N2 101.23(11) . .
N1 C1 C2 121.09(13) . .
N1 C1 B1 52.56(8) . .
N2 C1 C2 137.66(13) . .
N2 C1 B1 48.67(8) . .
C2 C1 B1 173.45(12) . .
C1 C2 H2 122.2 . .
C1 C2 C3 115.62(13) . .
C3 C2 H2 122.2 . .
C2 C3 H3 118.7 . .
C2 C3 C4 122.65(13) . .
C4 C3 H3 118.7 . .
C3 C4 H4 120.2 . .
C5 C4 C3 119.50(13) . .
C5 C4 H4 120.2 . .
N1 C5 N3 117.97(12) . .
N1 C5 C4 117.05(12) . .
C4 C5 N3 124.98(12) . .
Si1 C6 H6A 109.5 . .
Si1 C6 H6B 109.5 . .
Si1 C6 H6C 109.5 . .
H6A C6 H6B 109.5 . .
H6A C6 H6C 109.5 . .
H6B C6 H6C 109.5 . .
Si1 C7 H7A 109.5 . .
Si1 C7 H7B 109.5 . .
Si1 C7 H7C 109.5 . .
H7A C7 H7B 109.5 . .
H7A C7 H7C 109.5 . .
H7B C7 H7C 109.5 . .
Si1 C8 H8A 109.5 . .
Si1 C8 H8B 109.5 . .
Si1 C8 H8C 109.5 . .
H8A C8 H8B 109.5 . .
H8A C8 H8C 109.5 . .
H8B C8 H8C 109.5 . .
Si2 C9 H9A 109.5 . .
Si2 C9 H9B 109.5 . .
Si2 C9 H9C 109.5 . .
H9A C9 H9B 109.5 . .
H9A C9 H9C 109.5 . .
H9B C9 H9C 109.5 . .
Si2 C10 H10A 109.5 . .
Si2 C10 H10B 109.5 . .
Si2 C10 H10C 109.5 . .
H10A C10 H10B 109.5 . .
H10A C10 H10C 109.5 . .
H10B C10 H10C 109.5 . .
Si2 C11 H11A 109.5 . .
Si2 C11 H11B 109.5 . .
Si2 C11 H11C 109.5 . .
H11A C11 H11B 109.5 . .
H11A C11 H11C 109.5 . .
H11B C11 H11C 109.5 . .
N4 C12 N6 101.35(11) . .
N4 C12 C13 121.10(13) . .
N4 C12 B2 52.66(8) . .
N6 C12 C13 137.54(14) . .
N6 C12 B2 48.69(8) . .
C13 C12 B2 173.65(13) . .
C12 C13 H13 122.2 . .
C14 C13 C12 115.67(13) . .
C14 C13 H13 122.2 . .
C13 C14 H14 118.7 . .
C13 C14 C15 122.66(13) . .
C15 C14 H14 118.7 . .
C14 C15 H15 120.3 . .
C16 C15 C14 119.38(13) . .
C16 C15 H15 120.3 . .
N4 C16 N5 118.00(12) . .
N4 C16 C15 117.41(13) . .
C15 C16 N5 124.59(13) . .
Si4 C17 H17A 109.5 . .
Si4 C17 H17B 109.5 . .
Si4 C17 H17C 109.5 . .
H17A C17 H17B 109.5 . .
H17A C17 H17C 109.5 . .
H17B C17 H17C 109.5 . .
Si4 C18 H18A 109.5 . .
Si4 C18 H18B 109.5 . .
Si4 C18 H18C 109.5 . .
H18A C18 H18B 109.5 . .
H18A C18 H18C 109.5 . .
H18B C18 H18C 109.5 . .
Si4 C19 H19A 109.5 . .
Si4 C19 H19B 109.5 . .
Si4 C19 H19C 109.5 . .
H19A C19 H19B 109.5 . .
H19A C19 H19C 109.5 . .
H19B C19 H19C 109.5 . .
Si3 C20 H20A 109.5 . .
Si3 C20 H20B 109.5 . .
Si3 C20 H20C 109.5 . .
H20A C20 H20B 109.5 . .
H20A C20 H20C 109.5 . .
H20B C20 H20C 109.5 . .
Si3 C21 H21A 109.5 . .
Si3 C21 H21B 109.5 . .
Si3 C21 H21C 109.5 . .
H21A C21 H21B 109.5 . .
H21A C21 H21C 109.5 . .
H21B C21 H21C 109.5 . .
Si3 C22 H22A 109.5 . .
Si3 C22 H22B 109.5 . .
Si3 C22 H22C 109.5 . .
H22A C22 H22B 109.5 . .
H22A C22 H22C 109.5 . .
H22B C22 H22C 109.5 . .
Cl1 B1 C1 119.45(9) . .
N1 B1 Cl1 108.63(9) . .
N1 B1 C1 40.90(7) . .
N2 B1 Cl1 114.29(10) . .
N2 B1 N1 82.85(9) . .
N2 B1 C1 41.96(7) . .
N5 B1 Cl1 113.51(10) . .
N5 B1 N1 116.28(12) . .
N5 B1 N2 117.54(12) . .
N5 B1 C1 126.78(11) . .
Cl2 B2 C12 119.11(9) . .
N3 B2 Cl2 113.54(10) . .
N3 B2 N4 115.98(11) . .
N3 B2 N6 118.30(12) . .
N3 B2 C12 127.10(11) . .
N4 B2 Cl2 109.14(9) . .
N4 B2 C12 40.74(7) . .
N6 B2 Cl2 113.68(10) . .
N6 B2 N4 82.29(9) . .
N6 B2 C12 41.55(7) . .
N8 Si5 C28 107.26(7) . .
N8 Si5 C29 111.80(7) . .
N8 Si5 C30 111.97(7) . .
C28 Si5 C30 108.04(9) . .
C29 Si5 C28 109.14(8) . .
C29 Si5 C30 108.53(8) . .
N9 Si6 C31 108.50(6) . .
N9 Si6 C32 108.65(7) . .
N9 Si6 C33 109.09(7) . .
C31 Si6 C32 109.82(8) . .
C31 Si6 C33 111.30(8) . .
C32 Si6 C33 109.43(8) . .
C23 N7 C27 123.89(12) . .
C23 N7 B3 149.55(12) . 2_665
C27 N7 B3 86.50(10) . 2_665
C23 N8 Si5 118.31(9) . .
C23 N8 B3 115.29(11) . .
B3 N8 Si5 123.24(10) . .
C27 N9 Si6 124.06(10) . .
C27 N9 B3 89.53(10) . 2_665
B3 N9 Si6 135.90(9) 2_665 .
N7 C23 N8 118.31(12) . .
N7 C23 C24 116.81(13) . .
C24 C23 N8 124.88(13) . .
C23 C24 H24 119.9 . .
C23 C24 C25 120.11(14) . .
C25 C24 H24 119.9 . .
C24 C25 H25 118.9 . .
C26 C25 C24 122.17(13) . .
C26 C25 H25 118.9 . .
C25 C26 H26 122.1 . .
C25 C26 C27 115.74(14) . .
C27 C26 H26 122.1 . .
N7 C27 N9 101.42(11) . .
N7 C27 C26 121.26(13) . .
N7 C27 B3 52.71(8) . 2_665
N9 C27 C26 137.32(14) . .
N9 C27 B3 48.71(8) . 2_665
C26 C27 B3 173.93(13) . 2_665
Si5 C28 H28A 109.5 . .
Si5 C28 H28B 109.5 . .
Si5 C28 H28C 109.5 . .
H28A C28 H28B 109.5 . .
H28A C28 H28C 109.5 . .
H28B C28 H28C 109.5 . .
Si5 C29 H29A 109.5 . .
Si5 C29 H29B 109.5 . .
Si5 C29 H29C 109.5 . .
H29A C29 H29B 109.5 . .
H29A C29 H29C 109.5 . .
H29B C29 H29C 109.5 . .
Si5 C30 H30A 109.5 . .
Si5 C30 H30B 109.5 . .
Si5 C30 H30C 109.5 . .
H30A C30 H30B 109.5 . .
H30A C30 H30C 109.5 . .
H30B C30 H30C 109.5 . .
Si6 C31 H31A 109.5 . .
Si6 C31 H31B 109.5 . .
Si6 C31 H31C 109.5 . .
H31A C31 H31B 109.5 . .
H31A C31 H31C 109.5 . .
H31B C31 H31C 109.5 . .
Si6 C32 H32A 109.5 . .
Si6 C32 H32B 109.5 . .
Si6 C32 H32C 109.5 . .
H32A C32 H32B 109.5 . .
H32A C32 H32C 109.5 . .
H32B C32 H32C 109.5 . .
Si6 C33 H33A 109.5 . .
Si6 C33 H33B 109.5 . .
Si6 C33 H33C 109.5 . .
H33A C33 H33B 109.5 . .
H33A C33 H33C 109.5 . .
H33B C33 H33C 109.5 . .
Cl3 B3 C27 118.45(9) . 2_665
N7 B3 Cl3 108.35(9) 2_665 .
N7 B3 C27 40.79(7) 2_665 2_665
N8 B3 Cl3 113.33(10) . .
N8 B3 N7 116.80(12) . 2_665
N8 B3 N9 117.81(12) . 2_665
N8 B3 C27 127.96(11) . 2_665
N9 B3 Cl3 114.23(10) 2_665 .
N9 B3 N7 82.55(9) 2_665 2_665
N9 B3 C27 41.75(7) 2_665 2_665

loop_
_geom_bond_atom_site_label_1
_geom_bond_atom_site_label_2
_geom_bond_distance
_geom_bond_site_symmetry_2
Cl1 B1 1.8726(16) .
Cl2 B2 1.8566(16) .
Si1 N2 1.7541(12) .
Si1 C6 1.8550(17) .
Si1 C7 1.8589(16) .
Si1 C8 1.8564(16) .
Si2 N3 1.7672(12) .
Si2 C9 1.8664(15) .
Si2 C10 1.8650(15) .
Si2 C11 1.8643(15) .
Si3 N5 1.7682(12) .
Si3 C20 1.8692(15) .
Si3 C21 1.8634(17) .
Si3 C22 1.8657(17) .
Si4 N6 1.7471(12) .
Si4 C17 1.8575(16) .
Si4 C18 1.8598(16) .
Si4 C19 1.8609(15) .
N1 C1 1.3577(18) .
N1 C5 1.3451(18) .
N1 B1 1.6465(19) .
N2 C1 1.3840(18) .
N2 B1 1.5546(19) .
N3 C5 1.4086(18) .
N3 B2 1.4831(19) .
N4 C12 1.3588(18) .
N4 C16 1.3440(18) .
N4 B2 1.6554(19) .
N5 C16 1.4051(18) .
N5 B1 1.4743(19) .
N6 C12 1.3787(18) .
N6 B2 1.5611(19) .
C1 C2 1.386(2) .
C1 B1 2.070(2) .
C2 H2 0.9500 .
C2 C3 1.388(2) .
C3 H3 0.9500 .
C3 C4 1.394(2) .
C4 H4 0.9500 .
C4 C5 1.3907(19) .
C6 H6A 0.9800 .
C6 H6B 0.9800 .
C6 H6C 0.9800 .
C7 H7A 0.9800 .
C7 H7B 0.9800 .
C7 H7C 0.9800 .
C8 H8A 0.9800 .
C8 H8B 0.9800 .
C8 H8C 0.9800 .
C9 H9A 0.9800 .
C9 H9B 0.9800 .
C9 H9C 0.9800 .
C10 H10A 0.9800 .
C10 H10B 0.9800 .
C10 H10C 0.9800 .
C11 H11A 0.9800 .
C11 H11B 0.9800 .
C11 H11C 0.9800 .
C12 C13 1.390(2) .
C12 B2 2.078(2) .
C13 H13 0.9500 .
C13 C14 1.387(2) .
C14 H14 0.9500 .
C14 C15 1.393(2) .
C15 H15 0.9500 .
C15 C16 1.3914(19) .
C17 H17A 0.9800 .
C17 H17B 0.9800 .
C17 H17C 0.9800 .
C18 H18A 0.9800 .
C18 H18B 0.9800 .
C18 H18C 0.9800 .
C19 H19A 0.9800 .
C19 H19B 0.9800 .
C19 H19C 0.9800 .
C20 H20A 0.9800 .
C20 H20B 0.9800 .
C20 H20C 0.9800 .
C21 H21A 0.9800 .
C21 H21B 0.9800 .
C21 H21C 0.9800 .
C22 H22A 0.9800 .
C22 H22B 0.9800 .
C22 H22C 0.9800 .
Cl3 B3 1.8693(16) .
Si5 N8 1.7661(12) .
Si5 C28 1.8621(17) .
Si5 C29 1.8606(16) .
Si5 C30 1.8654(17) .
Si6 N9 1.7511(12) .
Si6 C31 1.8548(16) .
Si6 C32 1.8556(16) .
Si6 C33 1.8597(17) .
N7 C23 1.3440(18) .
N7 C27 1.3562(18) .
N7 B3 1.6515(18) 2_665
N8 C23 1.4033(18) .
N8 B3 1.4788(19) .
N9 C27 1.3798(18) .
N9 B3 1.5569(19) 2_665
C23 C24 1.391(2) .
C24 H24 0.9500 .
C24 C25 1.391(2) .
C25 H25 0.9500 .
C25 C26 1.386(2) .
C26 H26 0.9500 .
C26 C27 1.388(2) .
C27 B3 2.072(2) 2_665
C28 H28A 0.9800 .
C28 H28B 0.9800 .
C28 H28C 0.9800 .
C29 H29A 0.9800 .
C29 H29B 0.9800 .
C29 H29C 0.9800 .
C30 H30A 0.9800 .
C30 H30B 0.9800 .
C30 H30C 0.9800 .
C31 H31A 0.9800 .
C31 H31B 0.9800 .
C31 H31C 0.9800 .
C32 H32A 0.9800 .
C32 H32B 0.9800 .
C32 H32C 0.9800 .
C33 H33A 0.9800 .
C33 H33B 0.9800 .
C33 H33C 0.9800 .
B3 N7 1.6515(18) 2_665
B3 N9 1.5569(19) 2_665
B3 C27 2.072(2) 2_665
